data_4318222
loop_
_publ_author_name
'Siau-Gek Ang'
Zhong
'How-Ghee Ang'

_publ_section_title
;
 1,2,3,4-Tetraphenyl-1,2,3,4-tetraphospholane, a Highly Versatile
 Cyclocarbaphosphine Ligand: Reactions with Activated Triosmium Clusters
 and Characterization of the Products
;
_journal_name_full 'Inorganic Chemistry'
_journal_page_first 3791
_journal_page_last 3800
_journal_paper_doi 10.1021/ic025589c
_journal_volume 41
_journal_year 2002
_chemical_formula_sum 'C35.5 H23 Cl O10 Os3 P4'
_chemical_formula_weight 1339.47
_chemical_name_systematic
;
   ?
;
_space_group_IT_number 14
_symmetry_cell_setting monoclinic
_symmetry_space_group_name_Hall '-P 2ybc'
_symmetry_space_group_name_H-M 'P 1 21/c 1'
_atom_sites_solution_hydrogens geom
_atom_sites_solution_primary direct
_atom_sites_solution_secondary difmap
_audit_creation_method SHELXL-97
_cell_angle_alpha 90.00
_cell_angle_beta 96.0110(10)
_cell_angle_gamma 90.00
_cell_formula_units_Z 4
_cell_length_a 19.9501(6)
_cell_length_b 11.4949(3)
_cell_length_c 18.1456(5)
_cell_measurement_reflns_used 29515
_cell_measurement_temperature 293(2)
_cell_measurement_theta_max 25.00
_cell_measurement_theta_min 2.05
_cell_volume 4138.3(2)
_computing_cell_refinement 'Siemens XSCANS'
_computing_data_collection 'Siemens XSCANS'
_computing_data_reduction 'Siemens XSCANS'
_computing_molecular_graphics 'Siemens SHELXTL'
_computing_publication_material 'Siemens SHELXTL'
_computing_structure_refinement 'SHELXL-97 (Sheldrick, 1997)'
_computing_structure_solution 'SHELXS-97 (Sheldrick, 1990)'
_diffrn_ambient_temperature 293(2)
_diffrn_measured_fraction_theta_full 1.000
_diffrn_measured_fraction_theta_max 1.000
_diffrn_measurement_device_type 'Siemens P4'
_diffrn_measurement_method '\w scans'
_diffrn_radiation_monochromator graphite
_diffrn_radiation_source 'fine-focus sealed tube'
_diffrn_radiation_type MoK\a
_diffrn_radiation_wavelength 0.71073
_diffrn_reflns_av_R_equivalents 0.1306
_diffrn_reflns_av_sigmaI/netI 0.1279
_diffrn_reflns_limit_h_max 23
_diffrn_reflns_limit_h_min -23
_diffrn_reflns_limit_k_max 13
_diffrn_reflns_limit_k_min -13
_diffrn_reflns_limit_l_max 21
_diffrn_reflns_limit_l_min -21
_diffrn_reflns_number 29515
_diffrn_reflns_theta_full 25.00
_diffrn_reflns_theta_max 25.00
_diffrn_reflns_theta_min 2.05
_exptl_absorpt_coefficient_mu 9.459
_exptl_absorpt_correction_T_max 0.524893
_exptl_absorpt_correction_T_min 0.287932
_exptl_absorpt_correction_type 'Sadabs (Sheldrick, 1996)'
_exptl_crystal_colour yellow
_exptl_crystal_density_diffrn 2.150
_exptl_crystal_density_meas ?
_exptl_crystal_density_method 'not measured'
_exptl_crystal_description block
_exptl_crystal_F_000 2484
_exptl_crystal_size_max 0.42
_exptl_crystal_size_mid 0.36
_exptl_crystal_size_min 0.30
_refine_diff_density_max 1.960
_refine_diff_density_min -1.639
_refine_diff_density_rms 0.334
_refine_ls_extinction_method none
_refine_ls_goodness_of_fit_ref 0.994
_refine_ls_hydrogen_treatment mixed
_refine_ls_matrix_type full
_refine_ls_number_parameters 472
_refine_ls_number_reflns 7294
_refine_ls_number_restraints 1
_refine_ls_restrained_S_all 0.998
_refine_ls_R_factor_all 0.1271
_refine_ls_R_factor_gt 0.0538
_refine_ls_shift/su_max 0.000
_refine_ls_shift/su_mean 0.000
_refine_ls_structure_factor_coef Fsqd
_refine_ls_weighting_details 'calc w=1/[\s^2^(Fo^2^)+(0.0520P)^2^+0.0000P] where P=(Fo^2^+2Fc^2^)/3'
_refine_ls_weighting_scheme calc
_refine_ls_wR_factor_gt 0.1110
_refine_ls_wR_factor_ref 0.1344
_reflns_number_gt 4094
_reflns_number_total 7294
_reflns_threshold_expression >2sigma(I)
_cod_data_source_file ic025589c_6.cif
_cod_data_source_block 4
_cod_depositor_comments
;
The following automatic conversions were performed:

'_symmetry_cell_setting' value 'Monoclinic' changed to 'monoclinic'
according to the built-in table from CIF Core dictionary named
'cif_core.dic' version 2.4.1 from 2010-06-29.

Automatic conversion script
Id: cif_fix_values 1646 2011-03-28 12:23:43Z adriana 

The following automatic conversions were performed:

'_exptl_crystal_density_meas' value 'not measured' was changed to '?'
- the value is perceived as not measured.

Automatic conversion script
Id: cif_fix_values 3008 2015-01-20 13:52:24Z robertas 
;
_cod_original_formula_sum 'C35.50 H23 Cl O10 Os3 P4'
_cod_database_code 4318222

loop_
_symmetry_equiv_pos_as_xyz
'x, y, z'
'-x, y+1/2, -z+1/2'
'-x, -y, -z'
'x, -y-1/2, z-1/2'

loop_
_atom_site_label
_atom_site_type_symbol
_atom_site_fract_x
_atom_site_fract_y
_atom_site_fract_z
_atom_site_U_iso_or_equiv
_atom_site_adp_type
_atom_site_occupancy
_atom_site_symmetry_multiplicity
_atom_site_calc_flag
_atom_site_refinement_flags
_atom_site_disorder_assembly
_atom_site_disorder_group
Os1 Os 0.34408(3) 0.89194(5) 0.28801(3) 0.03462(19) Uani 1 1 d . . .
Os2 Os 0.28583(3) 1.10369(6) 0.22313(4) 0.0444(2) Uani 1 1 d . . .
Os3 Os 0.20252(3) 0.94097(6) 0.29260(4) 0.0374(2) Uani 1 1 d . . .
P1 P 0.33903(19) 0.7315(3) 0.3667(2) 0.0330(10) Uani 1 1 d . . .
P2 P 0.3137(2) 0.5563(4) 0.3197(2) 0.0408(11) Uani 1 1 d . . .
P3 P 0.2075(2) 0.6008(4) 0.2774(2) 0.0413(11) Uani 1 1 d . . .
P4 P 0.1939(2) 0.7596(4) 0.3496(2) 0.0372(11) Uani 1 1 d . . .
O11 O 0.3983(6) 1.0326(10) 0.4247(7) 0.058(3) Uani 1 1 d . . .
O12 O 0.4843(6) 0.8723(10) 0.2369(7) 0.060(4) Uani 1 1 d . . .
O13 O 0.2956(6) 0.7676(10) 0.1407(7) 0.063(4) Uani 1 1 d . . .
O21 O 0.1788(7) 1.2831(13) 0.1745(10) 0.107(6) Uani 1 1 d . . .
O22 O 0.3193(8) 1.2384(12) 0.3695(8) 0.091(5) Uani 1 1 d . . .
O23 O 0.4153(7) 1.1986(14) 0.1722(9) 0.099(5) Uani 1 1 d . . .
O24 O 0.2529(8) 0.9883(12) 0.0713(8) 0.080(4) Uani 1 1 d . . .
O31 O 0.1465(7) 0.8449(13) 0.1402(8) 0.082(4) Uani 1 1 d . . .
O32 O 0.2473(7) 1.0545(12) 0.4455(8) 0.077(4) Uani 1 1 d . . .
O33 O 0.0655(6) 1.0552(12) 0.2976(8) 0.085(5) Uani 1 1 d . . .
C1 C 0.2653(7) 0.7351(12) 0.4218(7) 0.032(4) Uani 1 1 d . . .
H1A H 0.2604 0.6620 0.4475 0.038 Uiso 1 1 calc R . .
H1B H 0.2692 0.7980 0.4576 0.038 Uiso 1 1 calc R . .
C11 C 0.3757(8) 0.9828(14) 0.3729(9) 0.042(4) Uani 1 1 d . . .
C12 C 0.4332(9) 0.8823(13) 0.2569(9) 0.046(4) Uani 1 1 d . . .
C13 C 0.3114(8) 0.8133(13) 0.1961(9) 0.040(4) Uani 1 1 d . . .
C21 C 0.2191(9) 1.2165(16) 0.1941(10) 0.059(5) Uani 1 1 d . . .
C22 C 0.3074(10) 1.1822(17) 0.3173(11) 0.062(5) Uani 1 1 d . . .
C23 C 0.3679(10) 1.1626(17) 0.1913(12) 0.069(6) Uani 1 1 d . . .
C24 C 0.2659(10) 1.0255(16) 0.1291(10) 0.059(5) Uani 1 1 d . . .
C31 C 0.1707(9) 0.8831(17) 0.1972(11) 0.060(5) Uani 1 1 d . . .
C32 C 0.2343(8) 1.0112(15) 0.3882(11) 0.052(5) Uani 1 1 d . . .
C33 C 0.1177(9) 1.0123(15) 0.2943(10) 0.051(5) Uani 1 1 d . . .
C101 C 0.4092(8) 0.7025(12) 0.4373(8) 0.036(4) Uani 1 1 d . . .
C102 C 0.4030(9) 0.6239(14) 0.4963(10) 0.055(5) Uani 1 1 d . . .
H10A H 0.3625 0.5850 0.4990 0.066 Uiso 1 1 calc R . .
C103 C 0.4558(12) 0.6040(18) 0.5496(11) 0.077(7) Uani 1 1 d . . .
H10B H 0.4507 0.5508 0.5872 0.093 Uiso 1 1 calc R . .
C104 C 0.5148(9) 0.6601(18) 0.5484(10) 0.060(6) Uani 1 1 d . . .
H10C H 0.5497 0.6477 0.5857 0.072 Uiso 1 1 calc R . .
C105 C 0.5231(9) 0.7356(17) 0.4917(11) 0.064(6) Uani 1 1 d . . .
H10D H 0.5647 0.7714 0.4897 0.077 Uiso 1 1 calc R . .
C106 C 0.4717(7) 0.7596(15) 0.4381(9) 0.046(4) Uani 1 1 d . . .
H10E H 0.4780 0.8142 0.4017 0.056 Uiso 1 1 calc R . .
C201 C 0.3565(8) 0.5533(12) 0.2364(9) 0.035(4) Uani 1 1 d . . .
C202 C 0.3270(9) 0.4960(15) 0.1734(11) 0.061(5) Uani 1 1 d . . .
H20A H 0.2854 0.4595 0.1735 0.073 Uiso 1 1 calc R . .
C203 C 0.3619(11) 0.4945(18) 0.1091(11) 0.080(7) Uani 1 1 d . . .
H20B H 0.3410 0.4614 0.0659 0.096 Uiso 1 1 calc R . .
C204 C 0.4251(9) 0.5399(16) 0.1083(10) 0.054(5) Uani 1 1 d . . .
H20C H 0.4480 0.5343 0.0664 0.065 Uiso 1 1 calc R . .
C205 C 0.4538(8) 0.5938(14) 0.1710(10) 0.052(5) Uani 1 1 d . . .
H20D H 0.4958 0.6286 0.1708 0.062 Uiso 1 1 calc R . .
C206 C 0.4208(8) 0.5978(14) 0.2361(9) 0.046(4) Uani 1 1 d . . .
H20E H 0.4425 0.6306 0.2791 0.055 Uiso 1 1 calc R . .
C301 C 0.1627(8) 0.4869(14) 0.3263(10) 0.046(4) Uani 1 1 d . . .
C302 C 0.0954(9) 0.4704(15) 0.2967(11) 0.065(6) Uani 1 1 d . . .
H30A H 0.0770 0.5151 0.2569 0.077 Uiso 1 1 calc R . .
C303 C 0.0565(11) 0.3858(19) 0.3277(12) 0.076(6) Uani 1 1 d . . .
H30B H 0.0120 0.3735 0.3084 0.092 Uiso 1 1 calc R . .
C304 C 0.0838(14) 0.3225(17) 0.3854(14) 0.084(8) Uani 1 1 d . . .
H30C H 0.0575 0.2662 0.4055 0.101 Uiso 1 1 calc R . .
C305 C 0.1489(13) 0.3380(17) 0.4158(12) 0.079(6) Uani 1 1 d . . .
H30D H 0.1667 0.2932 0.4558 0.095 Uiso 1 1 calc R . .
C306 C 0.1881(9) 0.4226(14) 0.3853(11) 0.056(5) Uani 1 1 d . . .
H30E H 0.2323 0.4349 0.4058 0.067 Uiso 1 1 calc R . .
C401 C 0.1152(7) 0.7247(13) 0.3892(9) 0.039(4) Uani 1 1 d . . .
C402 C 0.0556(8) 0.7481(14) 0.3420(9) 0.049(5) Uani 1 1 d . . .
H40A H 0.0575 0.7849 0.2966 0.059 Uiso 1 1 calc R . .
C403 C -0.0047(9) 0.7150(17) 0.3648(12) 0.066(6) Uani 1 1 d . . .
H40B H -0.0441 0.7304 0.3343 0.079 Uiso 1 1 calc R . .
C404 C -0.0090(10) 0.6599(19) 0.4313(13) 0.074(6) Uani 1 1 d . . .
H40C H -0.0507 0.6370 0.4449 0.089 Uiso 1 1 calc R . .
C405 C 0.0483(10) 0.6391(16) 0.4770(12) 0.068(6) Uani 1 1 d . . .
H40D H 0.0451 0.6048 0.5229 0.082 Uiso 1 1 calc R . .
C406 C 0.1090(7) 0.6669(11) 0.4571(8) 0.054(5) Uani 1 1 d . . .
H40E H 0.1475 0.6480 0.4882 0.064 Uiso 1 1 calc R . .
Cl1 Cl 0.0230(7) 0.5350(11) 0.0205(8) 0.51(3) Uiso 0.50 1 d PRD . .
Cl2 Cl 0.1507(7) 0.5615(11) 0.0721(8) 0.290(14) Uiso 0.50 1 d PRD . .
C2 C 0.0940(7) 0.4809(11) 0.0159(8) 0.091(14) Uiso 0.50 1 d PRD . .
H2A H 0.1053 0.4829 -0.0347 0.110 Uiso 0.50 1 calc PR . .
H2B H 0.0945 0.4006 0.0324 0.110 Uiso 0.50 1 calc PR . .

loop_
_atom_site_aniso_label
_atom_site_aniso_U_11
_atom_site_aniso_U_22
_atom_site_aniso_U_33
_atom_site_aniso_U_23
_atom_site_aniso_U_13
_atom_site_aniso_U_12
Os1 0.0343(4) 0.0309(4) 0.0394(4) 0.0015(3) 0.0072(3) -0.0013(3)
Os2 0.0434(4) 0.0330(4) 0.0577(5) 0.0088(4) 0.0098(3) -0.0006(3)
Os3 0.0344(4) 0.0335(4) 0.0445(4) 0.0040(3) 0.0054(3) -0.0001(3)
P1 0.028(2) 0.032(2) 0.040(3) 0.003(2) 0.0057(19) 0.0003(19)
P2 0.039(3) 0.032(2) 0.051(3) -0.002(2) 0.009(2) -0.001(2)
P3 0.037(2) 0.043(3) 0.044(3) -0.001(2) 0.007(2) -0.002(2)
P4 0.033(2) 0.037(3) 0.043(3) 0.005(2) 0.008(2) 0.001(2)
O11 0.061(8) 0.054(8) 0.057(8) -0.022(7) -0.005(7) -0.005(6)
O12 0.048(8) 0.063(9) 0.072(9) -0.012(7) 0.025(7) -0.013(7)
O13 0.079(9) 0.051(8) 0.055(8) -0.017(7) -0.005(7) -0.003(7)
O21 0.067(11) 0.083(11) 0.163(16) 0.009(11) -0.017(10) 0.026(9)
O22 0.122(13) 0.062(10) 0.086(12) -0.015(9) 0.005(10) -0.002(9)
O23 0.056(10) 0.134(14) 0.110(13) 0.023(11) 0.028(9) -0.017(10)
O24 0.118(12) 0.069(10) 0.058(10) 0.013(8) 0.026(9) 0.004(9)
O31 0.080(11) 0.105(12) 0.057(10) -0.001(9) -0.005(8) -0.014(9)
O32 0.072(10) 0.101(11) 0.059(9) -0.032(9) 0.016(7) -0.012(8)
O33 0.043(8) 0.100(11) 0.113(12) -0.005(9) 0.005(8) 0.021(8)
C1 0.034(9) 0.035(9) 0.027(9) 0.000(7) 0.006(7) 0.010(7)
C11 0.036(10) 0.045(11) 0.045(11) 0.003(9) -0.002(8) -0.004(8)
C12 0.053(12) 0.025(9) 0.063(12) -0.012(9) 0.020(10) -0.015(9)
C13 0.049(11) 0.024(9) 0.046(11) -0.009(8) 0.003(9) 0.004(8)
C21 0.046(12) 0.055(13) 0.073(14) -0.005(11) 0.000(10) 0.009(10)
C22 0.073(14) 0.053(13) 0.059(14) 0.014(11) 0.003(11) 0.006(11)
C23 0.057(14) 0.062(13) 0.089(16) 0.013(12) 0.007(12) -0.003(11)
C24 0.085(15) 0.054(13) 0.038(12) 0.026(10) 0.008(11) 0.007(11)
C31 0.054(12) 0.069(14) 0.056(13) 0.024(12) 0.006(10) -0.005(10)
C32 0.033(10) 0.053(12) 0.069(14) 0.009(11) 0.011(10) -0.006(9)
C33 0.039(11) 0.050(11) 0.065(13) -0.005(10) 0.000(10) -0.006(9)
C101 0.043(10) 0.026(9) 0.037(10) -0.001(8) -0.004(8) 0.015(8)
C102 0.039(10) 0.044(11) 0.079(14) 0.018(10) -0.003(10) -0.004(9)
C103 0.094(18) 0.076(15) 0.059(14) 0.004(12) -0.006(13) 0.040(14)
C104 0.042(13) 0.077(15) 0.059(14) -0.021(11) -0.011(10) 0.003(11)
C105 0.047(12) 0.074(15) 0.070(14) 0.009(12) -0.003(11) -0.009(10)
C106 0.024(9) 0.066(13) 0.048(11) 0.003(9) 0.004(8) -0.003(9)
C201 0.041(10) 0.014(7) 0.046(10) -0.004(8) -0.006(8) 0.005(7)
C202 0.046(11) 0.043(11) 0.097(17) -0.013(11) 0.019(11) 0.004(9)
C203 0.084(17) 0.097(17) 0.054(14) -0.046(12) -0.017(13) 0.030(14)
C204 0.041(11) 0.076(14) 0.048(12) -0.015(10) 0.015(9) 0.010(10)
C205 0.040(10) 0.046(11) 0.071(14) -0.020(10) 0.016(10) 0.010(8)
C206 0.035(10) 0.050(11) 0.050(11) -0.013(9) -0.003(8) 0.012(9)
C301 0.047(11) 0.044(11) 0.052(12) -0.022(9) 0.022(9) -0.007(9)
C302 0.063(14) 0.055(13) 0.073(14) -0.017(11) -0.001(11) -0.028(11)
C303 0.065(15) 0.078(16) 0.086(17) 0.002(14) 0.011(13) -0.021(13)
C304 0.11(2) 0.039(13) 0.11(2) -0.019(13) 0.050(17) -0.041(14)
C305 0.103(19) 0.046(13) 0.094(18) 0.002(12) 0.040(15) 0.001(13)
C306 0.059(12) 0.037(11) 0.072(14) 0.008(10) 0.006(11) -0.006(9)
C401 0.027(9) 0.032(9) 0.058(12) -0.008(8) 0.006(8) -0.004(7)
C402 0.032(10) 0.068(13) 0.047(11) 0.010(9) 0.006(8) -0.005(9)
C403 0.029(11) 0.085(15) 0.084(16) -0.002(13) 0.007(10) -0.014(10)
C404 0.047(13) 0.087(16) 0.094(18) -0.009(14) 0.030(13) -0.027(12)
C405 0.051(13) 0.069(14) 0.091(16) 0.029(12) 0.040(12) -0.013(11)
C406 0.057(13) 0.043(11) 0.063(13) 0.015(10) 0.015(10) 0.000(9)

loop_
_atom_type_symbol
_atom_type_description
_atom_type_scat_dispersion_real
_atom_type_scat_dispersion_imag
_atom_type_scat_source
C C 0.0033 0.0016 'International Tables Vol C Tables 4.2.6.8 and 6.1.1.4'
H H 0.0000 0.0000 'International Tables Vol C Tables 4.2.6.8 and 6.1.1.4'
O O 0.0106 0.0060 'International Tables Vol C Tables 4.2.6.8 and 6.1.1.4'
P P 0.1023 0.0942 'International Tables Vol C Tables 4.2.6.8 and 6.1.1.4'
Os Os -1.2165 7.6030 'International Tables Vol C Tables 4.2.6.8 and 6.1.1.4'
Cl Cl 0.1484 0.1585 'International Tables Vol C Tables 4.2.6.8 and 6.1.1.4'

loop_
_geom_angle_atom_site_label_1
_geom_angle_atom_site_label_2
_geom_angle_atom_site_label_3
_geom_angle
_geom_angle_site_symmetry_1
_geom_angle_site_symmetry_3
_geom_angle_publ_flag
C11 Os1 C12 91.7(7) . . ?
C11 Os1 C13 174.5(6) . . ?
C12 Os1 C13 87.7(7) . . ?
C11 Os1 P1 88.3(5) . . ?
C12 Os1 P1 103.5(5) . . ?
C13 Os1 P1 97.2(5) . . ?
C11 Os1 Os3 96.4(5) . . ?
C12 Os1 Os3 162.9(5) . . ?
C13 Os1 Os3 82.8(5) . . ?
P1 Os1 Os3 91.80(10) . . ?
C11 Os1 Os2 87.3(5) . . ?
C12 Os1 Os2 105.9(5) . . ?
C13 Os1 Os2 87.6(4) . . ?
P1 Os1 Os2 150.42(10) . . ?
Os3 Os1 Os2 59.71(2) . . ?
C21 Os2 C23 105.8(8) . . ?
C21 Os2 C24 89.9(8) . . ?
C23 Os2 C24 90.1(8) . . ?
C21 Os2 C22 90.7(8) . . ?
C23 Os2 C22 89.1(9) . . ?
C24 Os2 C22 179.1(9) . . ?
C21 Os2 Os3 98.4(6) . . ?
C23 Os2 Os3 155.8(6) . . ?
C24 Os2 Os3 90.5(5) . . ?
C22 Os2 Os3 90.1(6) . . ?
C21 Os2 Os1 158.5(6) . . ?
C23 Os2 Os1 95.8(6) . . ?
C24 Os2 Os1 90.3(5) . . ?
C22 Os2 Os1 89.4(5) . . ?
Os3 Os2 Os1 60.07(2) . . ?
C33 Os3 C31 87.3(8) . . ?
C33 Os3 C32 90.8(7) . . ?
C31 Os3 C32 176.1(7) . . ?
C33 Os3 P4 105.8(5) . . ?
C31 Os3 P4 93.3(5) . . ?
C32 Os3 P4 90.4(5) . . ?
C33 Os3 Os2 106.6(5) . . ?
C31 Os3 Os2 88.9(5) . . ?
C32 Os3 Os2 88.4(5) . . ?
P4 Os3 Os2 147.58(10) . . ?
C33 Os3 Os1 165.4(5) . . ?
C31 Os3 Os1 98.0(6) . . ?
C32 Os3 Os1 83.1(5) . . ?
P4 Os3 Os1 87.48(10) . . ?
Os2 Os3 Os1 60.22(2) . . ?
C101 P1 C1 102.6(7) . . ?
C101 P1 P2 103.3(5) . . ?
C1 P1 P2 93.8(5) . . ?
C101 P1 Os1 119.6(5) . . ?
C1 P1 Os1 113.4(5) . . ?
P2 P1 Os1 120.1(2) . . ?
C201 P2 P1 103.3(5) . . ?
C201 P2 P3 103.3(5) . . ?
P1 P2 P3 95.3(2) . . ?
C301 P3 P2 99.2(6) . . ?
C301 P3 P4 101.3(5) . . ?
P2 P3 P4 98.7(2) . . ?
C401 P4 C1 108.4(7) . . ?
C401 P4 P3 102.0(5) . . ?
C1 P4 P3 99.0(5) . . ?
C401 P4 Os3 118.1(5) . . ?
C1 P4 Os3 111.2(5) . . ?
P3 P4 Os3 116.1(2) . . ?
P4 C1 P1 102.5(7) . . ?
O11 C11 Os1 175.5(14) . . ?
O12 C12 Os1 176.8(14) . . ?
O13 C13 Os1 176.2(15) . . ?
O21 C21 Os2 178.0(18) . . ?
O22 C22 Os2 173.5(17) . . ?
O23 C23 Os2 179(2) . . ?
O24 C24 Os2 174.3(16) . . ?
O31 C31 Os3 174.9(16) . . ?
O32 C32 Os3 174.1(15) . . ?
O33 C33 Os3 177.9(17) . . ?
C106 C101 C102 115.9(14) . . ?
C106 C101 P1 122.3(12) . . ?
C102 C101 P1 121.8(12) . . ?
C103 C102 C101 121.2(18) . . ?
C104 C103 C102 121(2) . . ?
C103 C104 C105 119.5(18) . . ?
C106 C105 C104 121.4(18) . . ?
C105 C106 C101 120.7(16) . . ?
C206 C201 C202 119.0(16) . . ?
C206 C201 P2 120.9(12) . . ?
C202 C201 P2 119.8(13) . . ?
C201 C202 C203 118.5(17) . . ?
C204 C203 C202 122.5(17) . . ?
C203 C204 C205 118.0(17) . . ?
C204 C205 C206 121.4(16) . . ?
C201 C206 C205 120.3(15) . . ?
C306 C301 C302 119.5(17) . . ?
C306 C301 P3 127.0(14) . . ?
C302 C301 P3 113.5(14) . . ?
C303 C302 C301 119.2(19) . . ?
C304 C303 C302 120(2) . . ?
C303 C304 C305 122(2) . . ?
C304 C305 C306 119(2) . . ?
C301 C306 C305 120.9(19) . . ?
C402 C401 C406 118.0(14) . . ?
C402 C401 P4 114.9(12) . . ?
C406 C401 P4 126.8(11) . . ?
C403 C402 C401 118.3(16) . . ?
C402 C403 C404 122.2(18) . . ?
C405 C404 C403 119.4(18) . . ?
C406 C405 C404 121.3(18) . . ?
C405 C406 C401 120.7(15) . . ?
Cl1 Cl1 C2 107.1(12) 3_565 . ?
Cl1 C2 Cl2 107.5 . . ?

loop_
_geom_bond_atom_site_label_1
_geom_bond_atom_site_label_2
_geom_bond_distance
_geom_bond_site_symmetry_2
_geom_bond_publ_flag
Os1 C11 1.912(17) . ?
Os1 C12 1.924(18) . ?
Os1 C13 1.949(16) . ?
Os1 P1 2.341(4) . ?
Os1 Os3 2.8896(9) . ?
Os1 Os2 2.8939(9) . ?
Os2 C21 1.893(19) . ?
Os2 C23 1.92(2) . ?
Os2 C24 1.93(2) . ?
Os2 C22 1.94(2) . ?
Os2 Os3 2.8791(9) . ?
Os3 C33 1.883(18) . ?
Os3 C31 1.90(2) . ?
Os3 C32 1.96(2) . ?
Os3 P4 2.342(4) . ?
P1 C101 1.826(15) . ?
P1 C1 1.864(14) . ?
P1 P2 2.225(6) . ?
P2 C201 1.811(17) . ?
P2 P3 2.237(6) . ?
P3 C301 1.862(17) . ?
P3 P4 2.280(6) . ?
P4 C401 1.837(15) . ?
P4 C1 1.852(14) . ?
O11 C11 1.152(17) . ?
O12 C12 1.123(18) . ?
O13 C13 1.149(16) . ?
O21 C21 1.140(19) . ?
O22 C22 1.15(2) . ?
O23 C23 1.12(2) . ?
O24 C24 1.138(19) . ?
O31 C31 1.18(2) . ?
O32 C32 1.157(19) . ?
O33 C33 1.160(18) . ?
C101 C106 1.41(2) . ?
C101 C102 1.42(2) . ?
C102 C103 1.37(2) . ?
C103 C104 1.34(3) . ?
C104 C105 1.37(2) . ?
C105 C106 1.37(2) . ?
C201 C206 1.38(2) . ?
C201 C202 1.39(2) . ?
C202 C203 1.42(2) . ?
C203 C204 1.37(2) . ?
C204 C205 1.37(2) . ?
C205 C206 1.41(2) . ?
C301 C306 1.36(2) . ?
C301 C302 1.41(2) . ?
C302 C303 1.40(2) . ?
C303 C304 1.34(3) . ?
C304 C305 1.37(3) . ?
C305 C306 1.40(2) . ?
C401 C402 1.42(2) . ?
C401 C406 1.418(19) . ?
C402 C403 1.37(2) . ?
C403 C404 1.37(2) . ?
C404 C405 1.36(2) . ?
C405 C406 1.34(2) . ?
Cl1 Cl1 1.38(3) 3_565 ?
Cl1 C2 1.5572 . ?
Cl2 C2 1.7138 . ?
